data_4302931
loop_
_publ_author_name
'Scott D. Bunge'
'Jeffrey A. Bertke'
'Travis L. Cleland'

_publ_contact_author_address
;Kent State University
Chemistry Department
PO Box 5190
Kent, OH 44242, USA
;
_publ_contact_author_email sbunge@kent.edu
_publ_contact_author_fax '330 672 3816'
_publ_contact_author_name 'Scott D. Bunge'
_publ_contact_author_phone '330 672 9445'
_publ_section_title
;
Synthesis, Structure, and Reactivity of Low-Coordinate
1,1,3,3-Tetraethylguanidinate Complexes
;
_journal_name_full 'Inorganic Chemistry'
_journal_page_first 8037
_journal_page_last 8043
_journal_paper_doi 10.1021/ic9007153
_journal_volume 48
_journal_year 2009
_chemical_formula_sum 'C30 H76 Co2 N8 Si4'
_chemical_formula_weight 779.21
_chemical_name_common '(4) [Co(m-TEG){N(Si(CH3)3)2}]2'
_chemical_name_systematic
;

 ?

;
_space_group_IT_number 2
_symmetry_cell_setting triclinic
_symmetry_space_group_name_Hall '-P 1'
_symmetry_space_group_name_H-M 'P -1'
_atom_sites_solution_hydrogens geom
_atom_sites_solution_primary direct
_atom_sites_solution_secondary difmap
_audit_creation_method SHELXL-97
_cell_angle_alpha 89.757(3)
_cell_angle_beta 84.648(3)
_cell_angle_gamma 69.069(3)
_cell_formula_units_Z 2
_cell_length_a 9.0193(17)
_cell_length_b 12.383(2)
_cell_length_c 21.445(4)
_cell_measurement_reflns_used 8133
_cell_measurement_temperature 100(2)
_cell_measurement_theta_max 30.19
_cell_measurement_theta_min 2.43
_cell_volume 2226.2(7)
_computing_cell_refinement 'Bruker SMART'
_computing_data_collection 'Bruker SMART'
_computing_data_reduction 'Bruker SAINT'
_computing_molecular_graphics 'Bruker SHELXTL'
_computing_publication_material 'Bruker SHELXTL'
_computing_structure_refinement 'SHELXL-97 (Sheldrick, 1997)'
_computing_structure_solution 'SHELXS-97 (Sheldrick, 1990)'
_diffrn_ambient_temperature 100(2)
_diffrn_measured_fraction_theta_full 0.992
_diffrn_measured_fraction_theta_max 0.992
_diffrn_measurement_device_type 'CCD area detector'
_diffrn_measurement_method 'phi and omega scans'
_diffrn_radiation_monochromator graphite
_diffrn_radiation_source 'fine-focus sealed tube'
_diffrn_radiation_type MoK\a
_diffrn_radiation_wavelength 0.71073
_diffrn_reflns_av_R_equivalents 0.0232
_diffrn_reflns_av_sigmaI/netI 0.0344
_diffrn_reflns_limit_h_max 11
_diffrn_reflns_limit_h_min -11
_diffrn_reflns_limit_k_max 15
_diffrn_reflns_limit_k_min -15
_diffrn_reflns_limit_l_max 26
_diffrn_reflns_limit_l_min -26
_diffrn_reflns_number 19620
_diffrn_reflns_theta_full 26.25
_diffrn_reflns_theta_max 26.25
_diffrn_reflns_theta_min 0.95
_exptl_absorpt_coefficient_mu 0.881
_exptl_absorpt_correction_T_max 0.8434
_exptl_absorpt_correction_T_min 0.6925
_exptl_absorpt_correction_type multi-scan
_exptl_absorpt_process_details SADABS
_exptl_crystal_colour black
_exptl_crystal_density_diffrn 1.162
_exptl_crystal_density_meas ?
_exptl_crystal_density_method .
_exptl_crystal_description irregular
_exptl_crystal_F_000 844
_exptl_crystal_size_max 0.45
_exptl_crystal_size_mid 0.40
_exptl_crystal_size_min 0.20
_refine_diff_density_max 0.513
_refine_diff_density_min -0.332
_refine_diff_density_rms 0.060
_refine_ls_extinction_method none
_refine_ls_goodness_of_fit_ref 0.812
_refine_ls_hydrogen_treatment constr
_refine_ls_matrix_type full
_refine_ls_number_parameters 417
_refine_ls_number_reflns 8925
_refine_ls_number_restraints 0
_refine_ls_restrained_S_all 0.812
_refine_ls_R_factor_all 0.0378
_refine_ls_R_factor_gt 0.0296
_refine_ls_shift/su_max 0.011
_refine_ls_shift/su_mean 0.001
_refine_ls_structure_factor_coef Fsqd
_refine_ls_weighting_details 'calc w=1/[\s^2^(Fo^2^)+(0.1000P)^2^+0.0507P] where P=(Fo^2^+2Fc^2^)/3'
_refine_ls_weighting_scheme calc
_refine_ls_wR_factor_gt 0.0971
_refine_ls_wR_factor_ref 0.1055
_reflns_number_gt 7484
_reflns_number_total 8925
_reflns_threshold_expression >2sigma(I)
_cod_data_source_file ic9007153_si_002_4.cif
_cod_data_source_block jab003_0m
_cod_depositor_comments
;
The following automatic conversions were performed:
'_symmetry_cell_setting' value 'Triclinic' changed to 'triclinic'
according to '/home/saulius/struct/CIF-dictionaries/cif_core.dic'
dictionary named 'cif_core.dic' version 2.4.1 from
2010-06-29.

'_exptl_absorpt_correction_type' value 'MULTI-SCAN' changed
to 'multi-scan' according to
'/home/saulius/struct/CIF-dictionaries/cif_core.dic' dictionary named
'cif_core.dic' version 2.4.1 from 2010-06-29.

Automatic conversion script
Id: cif_fix_enum 1527 2010-12-29 10:47:43Z saulius 
;
_cod_original_cell_volume 2226.1(7)
_cod_database_code 4302931

loop_
_symmetry_equiv_pos_as_xyz
'x, y, z'
'-x, -y, -z'

loop_
_atom_site_label
_atom_site_type_symbol
_atom_site_fract_x
_atom_site_fract_y
_atom_site_fract_z
_atom_site_U_iso_or_equiv
_atom_site_adp_type
_atom_site_occupancy
_atom_site_symmetry_multiplicity
_atom_site_calc_flag
_atom_site_refinement_flags
_atom_site_disorder_assembly
_atom_site_disorder_group
Co1 Co 0.05192(3) 0.34092(2) 0.220331(11) 0.01432(8) Uani 1 1 d . . .
Co2 Co 0.11509(3) 0.15586(2) 0.282271(11) 0.01492(8) Uani 1 1 d . . .
Si1 Si 0.24496(6) 0.46838(4) 0.15186(2) 0.01785(12) Uani 1 1 d . . .
Si4 Si 0.33548(6) 0.01611(5) 0.37943(2) 0.02101(13) Uani 1 1 d . . .
Si2 Si -0.12524(6) 0.57267(4) 0.16294(2) 0.01998(13) Uani 1 1 d . . .
Si3 Si 0.11574(7) -0.08378(5) 0.31831(2) 0.02101(13) Uani 1 1 d . . .
N1 N -0.00260(18) 0.31716(13) 0.30739(7) 0.0166(3) Uani 1 1 d . . .
N2 N 0.14315(18) 0.17958(13) 0.19292(7) 0.0159(3) Uani 1 1 d . . .
N4 N 0.05641(18) 0.47252(13) 0.17517(7) 0.0162(3) Uani 1 1 d . . .
N3 N 0.19187(18) 0.02148(13) 0.33129(7) 0.0173(3) Uani 1 1 d . . .
C2 C 0.1770(2) 0.12071(16) 0.14086(8) 0.0163(4) Uani 1 1 d . . .
C5 C -0.0001(3) 0.53848(17) 0.34087(9) 0.0238(4) Uani 1 1 d . . .
H5A H -0.0493 0.6221 0.3413 0.029 Uiso 1 1 calc R . .
H5B H 0.0314 0.5113 0.2976 0.029 Uiso 1 1 calc R . .
C7 C -0.1523(2) 0.32519(17) 0.46211(9) 0.0220(4) Uani 1 1 d . . .
H7A H -0.0929 0.3749 0.4691 0.026 Uiso 1 1 calc R . .
H7B H -0.0857 0.2465 0.4704 0.026 Uiso 1 1 calc R . .
C1 C -0.0961(2) 0.37589(16) 0.35401(8) 0.0171(4) Uani 1 1 d . . .
C9 C -0.2257(2) 0.23327(17) 0.37446(9) 0.0217(4) Uani 1 1 d . . .
H9A H -0.2774 0.2054 0.4092 0.026 Uiso 1 1 calc R . .
H9B H -0.1279 0.1708 0.3595 0.026 Uiso 1 1 calc R . .
C8 C -0.3022(3) 0.36138(19) 0.50763(9) 0.0289(5) Uani 1 1 d . . .
H8A H -0.3574 0.4434 0.5059 0.043 Uiso 1 1 calc R . .
H8B H -0.2737 0.3419 0.5494 0.043 Uiso 1 1 calc R . .
H8C H -0.3704 0.3217 0.4964 0.043 Uiso 1 1 calc R . .
C3 C -0.2706(2) 0.57422(17) 0.39458(9) 0.0251(4) Uani 1 1 d . . .
H3A H -0.3429 0.5338 0.4062 0.030 Uiso 1 1 calc R . .
H3B H -0.3162 0.6284 0.3626 0.030 Uiso 1 1 calc R . .
C4 C -0.2570(3) 0.64149(19) 0.45194(10) 0.0318(5) Uani 1 1 d . . .
H4A H -0.2194 0.5890 0.4849 0.048 Uiso 1 1 calc R . .
H4B H -0.3597 0.6977 0.4658 0.048 Uiso 1 1 calc R . .
H4C H -0.1832 0.6800 0.4411 0.048 Uiso 1 1 calc R . .
C10 C -0.3342(3) 0.2664(2) 0.32233(10) 0.0313(5) Uani 1 1 d . . .
H10A H -0.4294 0.3303 0.3364 0.047 Uiso 1 1 calc R . .
H10B H -0.3620 0.2017 0.3109 0.047 Uiso 1 1 calc R . .
H10C H -0.2802 0.2884 0.2866 0.047 Uiso 1 1 calc R . .
C6 C 0.1460(3) 0.5050(2) 0.37602(10) 0.0335(5) Uani 1 1 d . . .
H6A H 0.1152 0.5309 0.4190 0.050 Uiso 1 1 calc R . .
H6B H 0.2178 0.5404 0.3575 0.050 Uiso 1 1 calc R . .
H6C H 0.1981 0.4225 0.3739 0.050 Uiso 1 1 calc R . .
C11 C 0.1836(2) 0.15152(18) 0.02668(9) 0.0232(4) Uani 1 1 d . . .
H11A H 0.2947 0.1040 0.0291 0.028 Uiso 1 1 calc R . .
H11B H 0.1788 0.2290 0.0164 0.028 Uiso 1 1 calc R . .
C13 C -0.0634(2) 0.24732(17) 0.09589(9) 0.0240(4) Uani 1 1 d . . .
H13A H -0.0954 0.2745 0.0550 0.029 Uiso 1 1 calc R . .
H13B H -0.0575 0.3120 0.1196 0.029 Uiso 1 1 calc R . .
C17 C 0.4233(2) -0.01824(17) 0.17585(9) 0.0227(4) Uani 1 1 d . . .
H17A H 0.4900 -0.0990 0.1683 0.027 Uiso 1 1 calc R . .
H17B H 0.3715 -0.0098 0.2182 0.027 Uiso 1 1 calc R . .
C15 C 0.2782(2) -0.08271(16) 0.10033(9) 0.0235(4) Uani 1 1 d . . .
H15A H 0.1769 -0.0545 0.0824 0.028 Uiso 1 1 calc R . .
H15B H 0.2729 -0.1388 0.1314 0.028 Uiso 1 1 calc R . .
C18 C 0.5277(3) 0.0550(2) 0.17028(11) 0.0307(5) Uani 1 1 d . . .
H18A H 0.5707 0.0533 0.1275 0.046 Uiso 1 1 calc R . .
H18B H 0.6135 0.0246 0.1963 0.046 Uiso 1 1 calc R . .
H18C H 0.4650 0.1333 0.1835 0.046 Uiso 1 1 calc R . .
C14 C -0.1884(3) 0.2064(2) 0.12932(11) 0.0343(5) Uani 1 1 d . . .
H14A H -0.1929 0.1412 0.1066 0.051 Uiso 1 1 calc R . .
H14B H -0.2906 0.2678 0.1317 0.051 Uiso 1 1 calc R . .
H14C H -0.1609 0.1841 0.1709 0.051 Uiso 1 1 calc R . .
C12 C 0.1199(3) 0.1030(2) -0.02562(9) 0.0336(5) Uani 1 1 d . . .
H12A H 0.1323 0.0241 -0.0175 0.050 Uiso 1 1 calc R . .
H12B H 0.1784 0.1063 -0.0649 0.050 Uiso 1 1 calc R . .
H12C H 0.0090 0.1479 -0.0274 0.050 Uiso 1 1 calc R . .
C16 C 0.4099(3) -0.14288(19) 0.04872(11) 0.0366(5) Uani 1 1 d . . .
H16A H 0.4114 -0.0893 0.0164 0.055 Uiso 1 1 calc R . .
H16B H 0.3904 -0.2073 0.0314 0.055 Uiso 1 1 calc R . .
H16C H 0.5110 -0.1699 0.0659 0.055 Uiso 1 1 calc R . .
N5 N -0.1167(2) 0.49003(14) 0.36821(7) 0.0209(3) Uani 1 1 d . . .
N8 N 0.30153(19) 0.01440(13) 0.13154(7) 0.0201(3) Uani 1 1 d . . .
N7 N 0.09456(19) 0.15587(13) 0.08811(7) 0.0193(3) Uani 1 1 d . . .
N6 N -0.18677(19) 0.33140(13) 0.39648(7) 0.0184(3) Uani 1 1 d . . .
C25 C -0.0167(3) -0.03887(18) 0.25309(10) 0.0281(5) Uani 1 1 d . . .
H25A H -0.0992 0.0347 0.2639 0.042 Uiso 1 1 calc R . .
H25B H -0.0642 -0.0956 0.2467 0.042 Uiso 1 1 calc R . .
H25C H 0.0453 -0.0327 0.2153 0.042 Uiso 1 1 calc R . .
C20 C 0.3397(3) 0.36752(19) 0.08279(9) 0.0279(5) Uani 1 1 d . . .
H20A H 0.3433 0.2911 0.0930 0.042 Uiso 1 1 calc R . .
H20B H 0.4462 0.3661 0.0721 0.042 Uiso 1 1 calc R . .
H20C H 0.2783 0.3936 0.0478 0.042 Uiso 1 1 calc R . .
C26 C -0.0095(3) -0.10895(19) 0.38793(10) 0.0298(5) Uani 1 1 d . . .
H26A H 0.0546 -0.1338 0.4223 0.045 Uiso 1 1 calc R . .
H26B H -0.0503 -0.1675 0.3772 0.045 Uiso 1 1 calc R . .
H26C H -0.0969 -0.0384 0.3998 0.045 Uiso 1 1 calc R . .
C22 C -0.2848(2) 0.53020(19) 0.20644(10) 0.0293(5) Uani 1 1 d . . .
H22A H -0.2723 0.4530 0.1937 0.044 Uiso 1 1 calc R . .
H22B H -0.3875 0.5826 0.1973 0.044 Uiso 1 1 calc R . .
H22C H -0.2763 0.5332 0.2506 0.044 Uiso 1 1 calc R . .
C19 C 0.3722(2) 0.4146(2) 0.21739(9) 0.0272(5) Uani 1 1 d . . .
H19A H 0.3403 0.4724 0.2506 0.041 Uiso 1 1 calc R . .
H19B H 0.4819 0.3988 0.2025 0.041 Uiso 1 1 calc R . .
H19C H 0.3600 0.3450 0.2327 0.041 Uiso 1 1 calc R . .
C24 C -0.1596(3) 0.5824(2) 0.07782(10) 0.0352(5) Uani 1 1 d . . .
H24A H -0.0781 0.6034 0.0547 0.053 Uiso 1 1 calc R . .
H24B H -0.2621 0.6400 0.0729 0.053 Uiso 1 1 calc R . .
H24C H -0.1560 0.5089 0.0623 0.053 Uiso 1 1 calc R . .
C29 C 0.3333(3) 0.16541(19) 0.39421(11) 0.0331(5) Uani 1 1 d . . .
H29A H 0.3518 0.1986 0.3551 0.050 Uiso 1 1 calc R . .
H29B H 0.4156 0.1619 0.4204 0.050 Uiso 1 1 calc R . .
H29C H 0.2315 0.2124 0.4148 0.050 Uiso 1 1 calc R . .
C21 C 0.2540(3) 0.6126(2) 0.12912(12) 0.0395(6) Uani 1 1 d . . .
H21A H 0.1940 0.6397 0.0939 0.059 Uiso 1 1 calc R . .
H21B H 0.3630 0.6048 0.1181 0.059 Uiso 1 1 calc R . .
H21C H 0.2096 0.6670 0.1637 0.059 Uiso 1 1 calc R . .
C27 C 0.2757(3) -0.22754(18) 0.29560(11) 0.0359(5) Uani 1 1 d . . .
H27A H 0.3418 -0.2192 0.2595 0.054 Uiso 1 1 calc R . .
H27B H 0.2274 -0.2823 0.2859 0.054 Uiso 1 1 calc R . .
H27C H 0.3397 -0.2547 0.3298 0.054 Uiso 1 1 calc R . .
C23 C -0.1536(3) 0.72243(17) 0.19213(11) 0.0316(5) Uani 1 1 d . . .
H23A H -0.1300 0.7198 0.2350 0.047 Uiso 1 1 calc R . .
H23B H -0.2621 0.7724 0.1894 0.047 Uiso 1 1 calc R . .
H23C H -0.0833 0.7515 0.1669 0.047 Uiso 1 1 calc R . .
C28 C 0.3037(3) -0.0458(2) 0.45721(10) 0.0394(6) Uani 1 1 d . . .
H28A H 0.1988 -0.0023 0.4766 0.059 Uiso 1 1 calc R . .
H28B H 0.3819 -0.0416 0.4836 0.059 Uiso 1 1 calc R . .
H28C H 0.3141 -0.1250 0.4513 0.059 Uiso 1 1 calc R . .
C30 C 0.5416(3) -0.0735(2) 0.34545(11) 0.0410(6) Uani 1 1 d . . .
H30A H 0.5448 -0.1491 0.3338 0.061 Uiso 1 1 calc R . .
H30B H 0.6155 -0.0802 0.3760 0.061 Uiso 1 1 calc R . .
H30C H 0.5705 -0.0372 0.3091 0.061 Uiso 1 1 calc R . .

loop_
_atom_site_aniso_label
_atom_site_aniso_U_11
_atom_site_aniso_U_22
_atom_site_aniso_U_33
_atom_site_aniso_U_23
_atom_site_aniso_U_13
_atom_site_aniso_U_12
Co1 0.01753(14) 0.01017(13) 0.01448(13) 0.00244(9) -0.00162(9) -0.00401(10)
Co2 0.01818(14) 0.01070(13) 0.01543(14) 0.00295(9) -0.00259(10) -0.00445(10)
Si1 0.0210(3) 0.0173(3) 0.0177(3) 0.0030(2) -0.0026(2) -0.0097(2)
Si4 0.0223(3) 0.0193(3) 0.0206(3) 0.0059(2) -0.0062(2) -0.0055(2)
Si2 0.0222(3) 0.0134(3) 0.0225(3) 0.0026(2) -0.0086(2) -0.0026(2)
Si3 0.0279(3) 0.0134(3) 0.0227(3) 0.0037(2) -0.0014(2) -0.0089(2)
N1 0.0210(8) 0.0118(7) 0.0156(7) 0.0026(6) -0.0028(6) -0.0040(6)
N2 0.0177(8) 0.0119(7) 0.0170(7) 0.0023(6) -0.0018(6) -0.0039(6)
N4 0.0189(8) 0.0115(7) 0.0178(8) 0.0041(6) -0.0038(6) -0.0046(6)
N3 0.0193(8) 0.0143(8) 0.0184(8) 0.0047(6) -0.0027(6) -0.0059(6)
C2 0.0151(9) 0.0153(9) 0.0189(9) 0.0016(7) -0.0006(7) -0.0061(7)
C5 0.0389(12) 0.0160(9) 0.0194(9) -0.0011(7) 0.0022(8) -0.0145(9)
C7 0.0251(10) 0.0215(10) 0.0186(9) 0.0047(8) -0.0025(8) -0.0076(8)
C1 0.0192(9) 0.0147(9) 0.0175(9) 0.0027(7) -0.0040(7) -0.0058(7)
C9 0.0236(10) 0.0191(10) 0.0243(10) 0.0001(8) 0.0016(8) -0.0109(8)
C8 0.0341(12) 0.0324(12) 0.0210(10) 0.0012(9) 0.0038(8) -0.0143(10)
C3 0.0298(11) 0.0141(9) 0.0264(10) 0.0009(8) -0.0010(8) -0.0023(8)
C4 0.0424(13) 0.0208(11) 0.0286(11) -0.0049(9) 0.0058(9) -0.0091(10)
C10 0.0284(11) 0.0367(13) 0.0336(12) -0.0031(10) -0.0042(9) -0.0170(10)
C6 0.0443(14) 0.0398(13) 0.0270(11) 0.0043(9) -0.0049(10) -0.0277(11)
C11 0.0284(11) 0.0243(10) 0.0200(10) 0.0035(8) -0.0006(8) -0.0137(9)
C13 0.0250(10) 0.0180(10) 0.0234(10) -0.0036(8) -0.0093(8) 0.0007(8)
C17 0.0193(10) 0.0165(9) 0.0271(10) 0.0028(8) -0.0024(8) 0.0002(8)
C15 0.0259(10) 0.0153(10) 0.0271(10) -0.0014(8) 0.0024(8) -0.0060(8)
C18 0.0206(10) 0.0331(12) 0.0387(12) 0.0057(10) -0.0065(9) -0.0090(9)
C14 0.0194(10) 0.0360(13) 0.0425(13) -0.0075(10) -0.0034(9) -0.0037(9)
C12 0.0458(14) 0.0371(13) 0.0189(10) -0.0033(9) -0.0031(9) -0.0161(11)
C16 0.0426(14) 0.0223(11) 0.0369(13) -0.0101(9) 0.0064(10) -0.0042(10)
N5 0.0263(9) 0.0146(8) 0.0209(8) -0.0019(6) 0.0037(7) -0.0077(7)
N8 0.0206(8) 0.0141(8) 0.0229(8) -0.0001(6) -0.0031(6) -0.0027(7)
N7 0.0212(8) 0.0163(8) 0.0175(8) 0.0005(6) -0.0023(6) -0.0033(7)
N6 0.0238(8) 0.0167(8) 0.0151(7) 0.0017(6) -0.0007(6) -0.0083(7)
C25 0.0365(12) 0.0248(11) 0.0296(11) 0.0012(8) -0.0069(9) -0.0183(10)
C20 0.0279(11) 0.0362(12) 0.0203(10) -0.0014(9) -0.0017(8) -0.0126(10)
C26 0.0346(12) 0.0257(11) 0.0323(12) 0.0101(9) -0.0005(9) -0.0152(10)
C22 0.0176(10) 0.0290(12) 0.0369(12) -0.0028(9) -0.0023(8) -0.0030(9)
C19 0.0211(10) 0.0380(12) 0.0231(10) -0.0012(9) -0.0036(8) -0.0110(9)
C24 0.0463(14) 0.0254(12) 0.0294(12) 0.0066(9) -0.0191(10) -0.0036(10)
C29 0.0306(12) 0.0298(12) 0.0434(13) 0.0029(10) -0.0131(10) -0.0142(10)
C21 0.0456(14) 0.0300(13) 0.0499(15) 0.0105(11) 0.0005(11) -0.0236(11)
C27 0.0453(14) 0.0164(10) 0.0426(13) -0.0002(9) 0.0034(11) -0.0089(10)
C23 0.0332(12) 0.0131(10) 0.0436(13) 0.0004(9) -0.0120(10) -0.0001(9)
C28 0.0466(15) 0.0518(16) 0.0279(12) 0.0161(11) -0.0154(10) -0.0247(13)
C30 0.0252(12) 0.0456(15) 0.0416(14) 0.0024(11) -0.0113(10) 0.0019(11)

loop_
_atom_type_symbol
_atom_type_description
_atom_type_scat_dispersion_real
_atom_type_scat_dispersion_imag
_atom_type_scat_source
C C 0.0033 0.0016 'International Tables Vol C Tables 4.2.6.8 and 6.1.1.4'
H H 0.0000 0.0000 'International Tables Vol C Tables 4.2.6.8 and 6.1.1.4'
N N 0.0061 0.0033 'International Tables Vol C Tables 4.2.6.8 and 6.1.1.4'
Si Si 0.0817 0.0704 'International Tables Vol C Tables 4.2.6.8 and 6.1.1.4'
Co Co 0.3494 0.9721 'International Tables Vol C Tables 4.2.6.8 and 6.1.1.4'

loop_
_geom_angle_atom_site_label_1
_geom_angle_atom_site_label_2
_geom_angle_atom_site_label_3
_geom_angle
_geom_angle_site_symmetry_1
_geom_angle_site_symmetry_3
_geom_angle_publ_flag
N4 Co1 N1 133.47(6) . . ?
N4 Co1 N2 128.07(6) . . ?
N1 Co1 N2 97.58(6) . . ?
N3 Co2 N2 132.08(6) . . ?
N3 Co2 N1 130.79(6) . . ?
N2 Co2 N1 96.95(6) . . ?
N4 Si1 C19 108.81(8) . . ?
N4 Si1 C20 112.25(9) . . ?
C19 Si1 C20 107.23(10) . . ?
N4 Si1 C21 113.69(10) . . ?
C19 Si1 C21 108.26(11) . . ?
C20 Si1 C21 106.34(11) . . ?
N3 Si4 C30 113.13(9) . . ?
N3 Si4 C29 109.69(9) . . ?
C30 Si4 C29 107.18(12) . . ?
N3 Si4 C28 112.42(10) . . ?
C30 Si4 C28 106.42(12) . . ?
C29 Si4 C28 107.71(11) . . ?
N4 Si2 C22 108.78(9) . . ?
N4 Si2 C24 112.08(9) . . ?
C22 Si2 C24 108.30(11) . . ?
N4 Si2 C23 113.25(9) . . ?
C22 Si2 C23 106.99(10) . . ?
C24 Si2 C23 107.21(10) . . ?
N3 Si3 C25 108.77(8) . . ?
N3 Si3 C27 112.47(10) . . ?
C25 Si3 C27 108.37(11) . . ?
N3 Si3 C26 113.73(9) . . ?
C25 Si3 C26 106.73(10) . . ?
C27 Si3 C26 106.50(10) . . ?
C1 N1 Co1 137.77(13) . . ?
C1 N1 Co2 138.62(13) . . ?
Co1 N1 Co2 82.28(6) . . ?
C2 N2 Co1 137.55(13) . . ?
C2 N2 Co2 139.14(13) . . ?
Co1 N2 Co2 82.25(6) . . ?
Si2 N4 Si1 130.67(9) . . ?
Si2 N4 Co1 115.76(8) . . ?
Si1 N4 Co1 113.55(8) . . ?
Si3 N3 Si4 127.46(9) . . ?
Si3 N3 Co2 115.30(8) . . ?
Si4 N3 Co2 117.12(9) . . ?
N2 C2 N8 122.93(17) . . ?
N2 C2 N7 124.13(17) . . ?
N8 C2 N7 112.94(15) . . ?
N5 C5 C6 112.03(16) . . ?
N5 C5 H5A 109.2 . . ?
C6 C5 H5A 109.2 . . ?
N5 C5 H5B 109.2 . . ?
C6 C5 H5B 109.2 . . ?
H5A C5 H5B 107.9 . . ?
N6 C7 C8 112.71(16) . . ?
N6 C7 H7A 109.1 . . ?
C8 C7 H7A 109.0 . . ?
N6 C7 H7B 109.0 . . ?
C8 C7 H7B 109.0 . . ?
H7A C7 H7B 107.8 . . ?
N1 C1 N5 123.31(17) . . ?
N1 C1 N6 123.80(17) . . ?
N5 C1 N6 112.88(16) . . ?
N6 C9 C10 111.92(16) . . ?
N6 C9 H9A 109.2 . . ?
C10 C9 H9A 109.2 . . ?
N6 C9 H9B 109.2 . . ?
C10 C9 H9B 109.2 . . ?
H9A C9 H9B 107.9 . . ?
C7 C8 H8A 109.5 . . ?
C7 C8 H8B 109.5 . . ?
H8A C8 H8B 109.5 . . ?
C7 C8 H8C 109.5 . . ?
H8A C8 H8C 109.5 . . ?
H8B C8 H8C 109.5 . . ?
N5 C3 C4 113.13(18) . . ?
N5 C3 H3A 109.0 . . ?
C4 C3 H3A 109.0 . . ?
N5 C3 H3B 109.0 . . ?
C4 C3 H3B 109.0 . . ?
H3A C3 H3B 107.8 . . ?
C3 C4 H4A 109.5 . . ?
C3 C4 H4B 109.5 . . ?
H4A C4 H4B 109.5 . . ?
C3 C4 H4C 109.5 . . ?
H4A C4 H4C 109.5 . . ?
H4B C4 H4C 109.5 . . ?
C9 C10 H10A 109.5 . . ?
C9 C10 H10B 109.5 . . ?
H10A C10 H10B 109.5 . . ?
C9 C10 H10C 109.5 . . ?
H10A C10 H10C 109.5 . . ?
H10B C10 H10C 109.5 . . ?
C5 C6 H6A 109.5 . . ?
C5 C6 H6B 109.5 . . ?
H6A C6 H6B 109.5 . . ?
C5 C6 H6C 109.5 . . ?
H6A C6 H6C 109.5 . . ?
H6B C6 H6C 109.5 . . ?
N7 C11 C12 113.11(17) . . ?
N7 C11 H11A 109.0 . . ?
C12 C11 H11A 109.0 . . ?
N7 C11 H11B 109.0 . . ?
C12 C11 H11B 109.0 . . ?
H11A C11 H11B 107.8 . . ?
N7 C13 C14 112.35(17) . . ?
N7 C13 H13A 109.1 . . ?
C14 C13 H13A 109.1 . . ?
N7 C13 H13B 109.1 . . ?
C14 C13 H13B 109.1 . . ?
H13A C13 H13B 107.9 . . ?
N8 C17 C18 112.41(16) . . ?
N8 C17 H17A 109.1 . . ?
C18 C17 H17A 109.1 . . ?
N8 C17 H17B 109.1 . . ?
C18 C17 H17B 109.1 . . ?
H17A C17 H17B 107.9 . . ?
N8 C15 C16 113.39(17) . . ?
N8 C15 H15A 108.9 . . ?
C16 C15 H15A 108.9 . . ?
N8 C15 H15B 108.9 . . ?
C16 C15 H15B 108.9 . . ?
H15A C15 H15B 107.7 . . ?
C17 C18 H18A 109.5 . . ?
C17 C18 H18B 109.5 . . ?
H18A C18 H18B 109.5 . . ?
C17 C18 H18C 109.5 . . ?
H18A C18 H18C 109.5 . . ?
H18B C18 H18C 109.5 . . ?
C13 C14 H14A 109.5 . . ?
C13 C14 H14B 109.5 . . ?
H14A C14 H14B 109.5 . . ?
C13 C14 H14C 109.5 . . ?
H14A C14 H14C 109.5 . . ?
H14B C14 H14C 109.5 . . ?
C11 C12 H12A 109.5 . . ?
C11 C12 H12B 109.5 . . ?
H12A C12 H12B 109.5 . . ?
C11 C12 H12C 109.5 . . ?
H12A C12 H12C 109.5 . . ?
H12B C12 H12C 109.5 . . ?
C15 C16 H16A 109.5 . . ?
C15 C16 H16B 109.5 . . ?
H16A C16 H16B 109.5 . . ?
C15 C16 H16C 109.5 . . ?
H16A C16 H16C 109.5 . . ?
H16B C16 H16C 109.5 . . ?
C1 N5 C5 119.54(16) . . ?
C1 N5 C3 122.25(16) . . ?
C5 N5 C3 115.96(16) . . ?
C2 N8 C17 118.43(15) . . ?
C2 N8 C15 120.45(16) . . ?
C17 N8 C15 115.15(15) . . ?
C2 N7 C13 118.52(15) . . ?
C2 N7 C11 119.68(16) . . ?
C13 N7 C11 114.49(15) . . ?
C1 N6 C7 117.33(15) . . ?
C1 N6 C9 117.42(15) . . ?
C7 N6 C9 113.88(15) . . ?
Si3 C25 H25A 109.5 . . ?
Si3 C25 H25B 109.5 . . ?
H25A C25 H25B 109.5 . . ?
Si3 C25 H25C 109.5 . . ?
H25A C25 H25C 109.5 . . ?
H25B C25 H25C 109.5 . . ?
Si1 C20 H20A 109.5 . . ?
Si1 C20 H20B 109.5 . . ?
H20A C20 H20B 109.5 . . ?
Si1 C20 H20C 109.5 . . ?
H20A C20 H20C 109.5 . . ?
H20B C20 H20C 109.5 . . ?
Si3 C26 H26A 109.5 . . ?
Si3 C26 H26B 109.5 . . ?
H26A C26 H26B 109.5 . . ?
Si3 C26 H26C 109.5 . . ?
H26A C26 H26C 109.5 . . ?
H26B C26 H26C 109.5 . . ?
Si2 C22 H22A 109.5 . . ?
Si2 C22 H22B 109.5 . . ?
H22A C22 H22B 109.5 . . ?
Si2 C22 H22C 109.5 . . ?
H22A C22 H22C 109.5 . . ?
H22B C22 H22C 109.5 . . ?
Si1 C19 H19A 109.5 . . ?
Si1 C19 H19B 109.5 . . ?
H19A C19 H19B 109.5 . . ?
Si1 C19 H19C 109.5 . . ?
H19A C19 H19C 109.5 . . ?
H19B C19 H19C 109.5 . . ?
Si2 C24 H24A 109.5 . . ?
Si2 C24 H24B 109.5 . . ?
H24A C24 H24B 109.5 . . ?
Si2 C24 H24C 109.5 . . ?
H24A C24 H24C 109.5 . . ?
H24B C24 H24C 109.5 . . ?
Si4 C29 H29A 109.5 . . ?
Si4 C29 H29B 109.5 . . ?
H29A C29 H29B 109.5 . . ?
Si4 C29 H29C 109.5 . . ?
H29A C29 H29C 109.5 . . ?
H29B C29 H29C 109.5 . . ?
Si1 C21 H21A 109.5 . . ?
Si1 C21 H21B 109.5 . . ?
H21A C21 H21B 109.5 . . ?
Si1 C21 H21C 109.5 . . ?
H21A C21 H21C 109.5 . . ?
H21B C21 H21C 109.5 . . ?
Si3 C27 H27A 109.5 . . ?
Si3 C27 H27B 109.5 . . ?
H27A C27 H27B 109.5 . . ?
Si3 C27 H27C 109.5 . . ?
H27A C27 H27C 109.5 . . ?
H27B C27 H27C 109.5 . . ?
Si2 C23 H23A 109.5 . . ?
Si2 C23 H23B 109.5 . . ?
H23A C23 H23B 109.5 . . ?
Si2 C23 H23C 109.5 . . ?
H23A C23 H23C 109.5 . . ?
H23B C23 H23C 109.5 . . ?
Si4 C28 H28A 109.5 . . ?
Si4 C28 H28B 109.5 . . ?
H28A C28 H28B 109.5 . . ?
Si4 C28 H28C 109.5 . . ?
H28A C28 H28C 109.5 . . ?
H28B C28 H28C 109.5 . . ?
Si4 C30 H30A 109.5 . . ?
Si4 C30 H30B 109.5 . . ?
H30A C30 H30B 109.5 . . ?
Si4 C30 H30C 109.5 . . ?
H30A C30 H30C 109.5 . . ?
H30B C30 H30C 109.5 . . ?

loop_
_geom_bond_atom_site_label_1
_geom_bond_atom_site_label_2
_geom_bond_distance
_geom_bond_site_symmetry_2
_geom_bond_publ_flag
Co1 N4 1.9030(15) . ?
Co1 N1 1.9342(15) . ?
Co1 N2 1.9389(15) . ?
Co2 N3 1.9108(15) . ?
Co2 N2 1.9442(15) . ?
Co2 N1 1.9478(15) . ?
Si1 N4 1.7099(16) . ?
Si1 C19 1.866(2) . ?
Si1 C20 1.871(2) . ?
Si1 C21 1.877(2) . ?
Si4 N3 1.7132(16) . ?
Si4 C30 1.871(2) . ?
Si4 C29 1.870(2) . ?
Si4 C28 1.873(2) . ?
Si2 N4 1.7079(16) . ?
Si2 C22 1.872(2) . ?
Si2 C24 1.876(2) . ?
Si2 C23 1.881(2) . ?
Si3 N3 1.7105(16) . ?
Si3 C25 1.877(2) . ?
Si3 C27 1.879(2) . ?
Si3 C26 1.880(2) . ?
N1 C1 1.285(2) . ?
N2 C2 1.287(2) . ?
C2 N8 1.392(2) . ?
C2 N7 1.394(2) . ?
C5 N5 1.464(2) . ?
C5 C6 1.506(3) . ?
C5 H5A 0.9700 . ?
C5 H5B 0.9700 . ?
C7 N6 1.465(2) . ?
C7 C8 1.519(3) . ?
C7 H7A 0.9700 . ?
C7 H7B 0.9700 . ?
C1 N5 1.389(2) . ?
C1 N6 1.407(2) . ?
C9 N6 1.471(2) . ?
C9 C10 1.513(3) . ?
C9 H9A 0.9700 . ?
C9 H9B 0.9700 . ?
C8 H8A 0.9600 . ?
C8 H8B 0.9600 . ?
C8 H8C 0.9600 . ?
C3 N5 1.469(2) . ?
C3 C4 1.527(3) . ?
C3 H3A 0.9700 . ?
C3 H3B 0.9700 . ?
C4 H4A 0.9600 . ?
C4 H4B 0.9600 . ?
C4 H4C 0.9600 . ?
C10 H10A 0.9600 . ?
C10 H10B 0.9600 . ?
C10 H10C 0.9600 . ?
C6 H6A 0.9600 . ?
C6 H6B 0.9600 . ?
C6 H6C 0.9600 . ?
C11 N7 1.468(2) . ?
C11 C12 1.524(3) . ?
C11 H11A 0.9700 . ?
C11 H11B 0.9700 . ?
C13 N7 1.465(2) . ?
C13 C14 1.515(3) . ?
C13 H13A 0.9700 . ?
C13 H13B 0.9700 . ?
C17 N8 1.466(2) . ?
C17 C18 1.520(3) . ?
C17 H17A 0.9700 . ?
C17 H17B 0.9700 . ?
C15 N8 1.467(2) . ?
C15 C16 1.524(3) . ?
C15 H15A 0.9700 . ?
C15 H15B 0.9700 . ?
C18 H18A 0.9600 . ?
C18 H18B 0.9600 . ?
C18 H18C 0.9600 . ?
C14 H14A 0.9600 . ?
C14 H14B 0.9600 . ?
C14 H14C 0.9600 . ?
C12 H12A 0.9600 . ?
C12 H12B 0.9600 . ?
C12 H12C 0.9600 . ?
C16 H16A 0.9600 . ?
C16 H16B 0.9600 . ?
C16 H16C 0.9600 . ?
C25 H25A 0.9600 . ?
C25 H25B 0.9600 . ?
C25 H25C 0.9600 . ?
C20 H20A 0.9600 . ?
C20 H20B 0.9600 . ?
C20 H20C 0.9600 . ?
C26 H26A 0.9600 . ?
C26 H26B 0.9600 . ?
C26 H26C 0.9600 . ?
C22 H22A 0.9600 . ?
C22 H22B 0.9600 . ?
C22 H22C 0.9600 . ?
C19 H19A 0.9600 . ?
C19 H19B 0.9600 . ?
C19 H19C 0.9600 . ?
C24 H24A 0.9600 . ?
C24 H24B 0.9600 . ?
C24 H24C 0.9600 . ?
C29 H29A 0.9600 . ?
C29 H29B 0.9600 . ?
C29 H29C 0.9600 . ?
C21 H21A 0.9600 . ?
C21 H21B 0.9600 . ?
C21 H21C 0.9600 . ?
C27 H27A 0.9600 . ?
C27 H27B 0.9600 . ?
C27 H27C 0.9600 . ?
C23 H23A 0.9600 . ?
C23 H23B 0.9600 . ?
C23 H23C 0.9600 . ?
C28 H28A 0.9600 . ?
C28 H28B 0.9600 . ?
C28 H28C 0.9600 . ?
C30 H30A 0.9600 . ?
C30 H30B 0.9600 . ?
C30 H30C 0.9600 . ?
